data_7110811
loop_
_publ_author_name
'Saunders, Gregory D.'
'Foxon, Simon P.'
'Walton, Paul H.'
'Joyce, Malcolm J.'
'Port, Simon N.'

_publ_contact_author
; Paul H Walton
  Department of Chemistry
  University of York
  Heslington
  York
  UK
  YO10 5DD 
;
_publ_section_title
;
 A selective uranium extraction agent prepared by polymer imprinting
;
_journal_issue 4
_journal_name_full 'Chemical Communications'
_journal_page_first 273
_journal_paper_doi 10.1039/a909691d
_journal_year 2000
_chemical_formula_sum 'C42 H34 Cl2 O8 P2 U'
_chemical_formula_weight 1037.56
_chemical_name_systematic
; 
 ? 
;
_space_group_IT_number 4
_symmetry_cell_setting monoclinic
_symmetry_Int_Tables_number 4
_symmetry_space_group_name_Hall 'P 2yb'
_symmetry_space_group_name_H-M 'P 1 21 1'
_atom_sites_solution_hydrogens geom
_atom_sites_solution_primary direct
_atom_sites_solution_secondary difmap
_audit_creation_date 1999-09-22
_audit_creation_method SHELXL-97
_audit_update_record
;
?
;
_cell_angle_alpha 90.00
_cell_angle_beta 97.735(15)
_cell_angle_gamma 90.00
_cell_formula_units_Z 2
_cell_length_a 14.927(3)
_cell_length_b 8.8708(12)
_cell_length_c 15.795(3)
_cell_measurement_reflns_used 20
_cell_measurement_temperature 150(2)
_cell_measurement_theta_max 5.6
_cell_measurement_theta_min 4.5
_cell_volume 2072.5(6)
_computing_cell_refinement 'MSC/AFC (Diffractometer Control)'
_computing_data_collection 'MSC/AFC (Diffractometer Control)'
_computing_data_reduction 'teXsan (MSC, 1992-1997)'
_computing_molecular_graphics 'ORTEPII (Johnson, 1976)'
_computing_publication_material SHELXL-97
_computing_structure_refinement 'SHELXL-97 (Sheldrick, 1997)'
_computing_structure_solution
;
DIRDIF94 (Beurskens, P.T.,et al, 1992)
;
_diffrn_ambient_temperature 150(2)
_diffrn_measured_fraction_theta_full 0.999
_diffrn_measured_fraction_theta_max 0.999
_diffrn_measurement_device_type 'Rigaku AFC6S'
_diffrn_measurement_method \w-2\q
_diffrn_orient_matrix_UB_11 0.06086
_diffrn_orient_matrix_UB_12 0.01652
_diffrn_orient_matrix_UB_13 -0.01822
_diffrn_orient_matrix_UB_21 -0.02453
_diffrn_orient_matrix_UB_22 -0.03010
_diffrn_orient_matrix_UB_23 -0.05962
_diffrn_orient_matrix_UB_31 -0.01627
_diffrn_orient_matrix_UB_32 0.10737
_diffrn_orient_matrix_UB_33 -0.01399
_diffrn_radiation_detector 'scintillation counter'
_diffrn_radiation_monochromator graphite
_diffrn_radiation_source 'fine-focus sealed tube'
_diffrn_radiation_type MoK\a
_diffrn_radiation_wavelength 0.71069
_diffrn_reflns_av_R_equivalents 0.0628
_diffrn_reflns_av_sigmaI/netI 0.0771
_diffrn_reflns_limit_h_max 17
_diffrn_reflns_limit_h_min 0
_diffrn_reflns_limit_k_max 10
_diffrn_reflns_limit_k_min 0
_diffrn_reflns_limit_l_max 18
_diffrn_reflns_limit_l_min -18
_diffrn_reflns_number 8443
_diffrn_reflns_reduction_process 'Lp corrections applied'
_diffrn_reflns_theta_full 25.00
_diffrn_reflns_theta_max 25.00
_diffrn_reflns_theta_min 2.02
_diffrn_standards_decay_% 0.25
_diffrn_standards_interval_count 150
_diffrn_standards_number 3
_exptl_absorpt_coefficient_mu 4.173
_exptl_absorpt_correction_T_max 0.998
_exptl_absorpt_correction_T_min 0.633
_exptl_absorpt_correction_type psi-scan
_exptl_absorpt_process_details '(North, Phillips & Mathews, 1968)'
_exptl_crystal_colour yellow
_exptl_crystal_density_diffrn 1.663
_exptl_crystal_density_method 'not measured'
_exptl_crystal_description block
_exptl_crystal_F_000 1012
_exptl_crystal_size_max 0.35
_exptl_crystal_size_mid 0.20
_exptl_crystal_size_min 0.20
_refine_diff_density_max 1.009
_refine_diff_density_min -0.818
_refine_diff_density_rms 0.151
_refine_ls_abs_structure_details 'Flack H D (1983), Acta Cryst. A39, 876-881'
_refine_ls_abs_structure_Flack 0.011(11)
_refine_ls_extinction_method none
_refine_ls_goodness_of_fit_ref 1.007
_refine_ls_hydrogen_treatment mixed
_refine_ls_matrix_type full
_refine_ls_number_parameters 505
_refine_ls_number_reflns 3914
_refine_ls_number_restraints 1
_refine_ls_restrained_S_all 1.007
_refine_ls_R_factor_all 0.0645
_refine_ls_R_factor_gt 0.0340
_refine_ls_shift/su_max 0.000
_refine_ls_shift/su_mean 0.000
_refine_ls_structure_factor_coef Fsqd
_refine_ls_weighting_details 'calc w=1/[\s^2^(Fo^2^)+(0.0421P)^2^+0.0000P] where P=(Fo^2^+2Fc^2^)/3'
_refine_ls_weighting_scheme calc
_refine_ls_wR_factor_gt 0.0769
_refine_ls_wR_factor_ref 0.0871
_reflns_number_gt 3038
_reflns_number_total 3920
_reflns_threshold_expression >2sigma(I)
_cod_data_source_file a909691dsup1.cif
_cod_data_source_block shelxl
_cod_original_cell_volume 2072.4(6)
_cod_original_sg_symbol_H-M 'P 21'
_cod_database_code 7110811

loop_
_symmetry_equiv_pos_as_xyz
'x, y, z'
'-x, y+1/2, -z'

loop_
_atom_site_label
_atom_site_type_symbol
_atom_site_fract_x
_atom_site_fract_y
_atom_site_fract_z
_atom_site_U_iso_or_equiv
_atom_site_adp_type
_atom_site_occupancy
_atom_site_symmetry_multiplicity
_atom_site_calc_flag
_atom_site_refinement_flags
_atom_site_disorder_assembly
_atom_site_disorder_group
U1 U 0.23959(2) 0.50685(5) 0.23379(2) 0.01976(11) Uani 1 1 d . . .
Cl1 Cl -0.098(2) 0.556(2) 0.300(2) 0.102(12) Uani 0.50 1 d P A 1
Cl2 Cl -0.0927(17) 0.642(3) 0.3068(18) 0.086(7) Uani 0.50 1 d P A 2
Cl3 Cl 0.6404(2) 0.3845(7) 0.2824(3) 0.0743(16) Uani 1 1 d . . .
P1 P 0.2676(2) 0.3479(4) 0.4624(2) 0.0260(7) Uani 1 1 d . . .
P2 P 0.2479(2) 0.6290(4) 0.00528(19) 0.0216(7) Uani 1 1 d . . .
O1 O 0.1900(5) 0.3323(9) 0.1988(5) 0.0257(19) Uani 1 1 d . . .
O2 O 0.2872(5) 0.6835(11) 0.2684(5) 0.032(2) Uani 1 1 d . . .
O3 O 0.2625(5) 0.4214(10) 0.3767(5) 0.030(2) Uani 1 1 d . . .
O4 O 0.2596(5) 0.5593(9) 0.0936(5) 0.022(2) Uani 1 1 d . . .
O5 O 0.0998(6) 0.6372(11) 0.1663(5) 0.037(2) Uani 1 1 d . . .
O6 O 0.0970(5) 0.5534(10) 0.2963(5) 0.034(3) Uani 1 1 d . . .
O7 O 0.3788(5) 0.3933(10) 0.2335(5) 0.032(2) Uani 1 1 d . . .
O8 O 0.4843(7) 0.5465(12) 0.1928(7) 0.046(3) Uani 1 1 d . . .
C1 C 0.2277(9) 0.1561(16) 0.4504(9) 0.026(3) Uani 1 1 d . . .
C2 C 0.2070(16) 0.096(2) 0.3698(16) 0.042(6) Uani 1 1 d . . .
H2 H 0.2097 0.1563 0.3219 0.050 Uiso 1 1 calc R . .
C3 C 0.1827(18) -0.050(3) 0.3606(19) 0.056(8) Uani 1 1 d . . .
H3 H 0.1722 -0.0891 0.3056 0.068 Uiso 1 1 calc R . .
C4 C 0.1722(10) -0.1456(18) 0.4286(11) 0.042(4) Uani 1 1 d . . .
H4 H 0.1520 -0.2444 0.4206 0.050 Uiso 1 1 calc R . .
C5 C 0.1942(13) -0.082(2) 0.5094(14) 0.049(6) Uani 1 1 d . . .
H5 H 0.1909 -0.1421 0.5572 0.059 Uiso 1 1 calc R . .
C6 C 0.2201(12) 0.063(2) 0.5213(12) 0.047(6) Uani 1 1 d . . .
H6 H 0.2329 0.1018 0.5763 0.056 Uiso 1 1 calc R . .
C7 C 0.1986(8) 0.4422(15) 0.5294(7) 0.023(3) Uani 1 1 d . . .
C8 C 0.1051(10) 0.448(2) 0.5009(10) 0.057(5) Uani 1 1 d . . .
H8 H 0.0835 0.4057 0.4482 0.068 Uiso 1 1 calc R . .
C9 C 0.0454(8) 0.512(5) 0.5474(8) 0.063(4) Uani 1 1 d . . .
H9 H -0.0165 0.5040 0.5300 0.076 Uiso 1 1 calc R . .
C10 C 0.0795(9) 0.5937(18) 0.6250(9) 0.044(4) Uani 1 1 d . . .
H10 H 0.0405 0.6486 0.6545 0.053 Uiso 1 1 calc R . .
C11 C 0.1717(9) 0.5880(17) 0.6543(9) 0.041(4) Uani 1 1 d . . .
H11 H 0.1943 0.6311 0.7065 0.049 Uiso 1 1 calc R . .
C12 C 0.2293(8) 0.518(3) 0.6052(7) 0.040(3) Uani 1 1 d . . .
H12 H 0.2912 0.5210 0.6235 0.047 Uiso 1 1 calc R . .
C13 C 0.3839(8) 0.3498(14) 0.5157(7) 0.022(3) Uani 1 1 d . . .
C14 C 0.4107(8) 0.2775(16) 0.5915(7) 0.031(3) Uani 1 1 d . . .
H14 H 0.3684 0.2285 0.6199 0.038 Uiso 1 1 calc R . .
C15 C 0.5029(8) 0.2778(16) 0.6261(8) 0.031(3) Uani 1 1 d . . .
H15 H 0.5214 0.2304 0.6780 0.037 Uiso 1 1 calc R . .
C16 C 0.5650(9) 0.348(2) 0.5832(9) 0.048(4) Uani 1 1 d . . .
H16 H 0.6260 0.3445 0.6051 0.057 Uiso 1 1 calc R . .
C17 C 0.5375(10) 0.423(2) 0.5077(11) 0.067(6) Uani 1 1 d . . .
H17 H 0.5797 0.4737 0.4798 0.081 Uiso 1 1 calc R . .
C18 C 0.4473(9) 0.424(2) 0.4736(10) 0.054(5) Uani 1 1 d . . .
H18 H 0.4289 0.4732 0.4223 0.065 Uiso 1 1 calc R . .
C19 C 0.2810(7) 0.8215(15) 0.0098(7) 0.021(3) Uani 1 1 d . . .
C20 C 0.2680(12) 0.911(2) 0.0799(14) 0.039(5) Uani 1 1 d . . .
H20 H 0.2435 0.8686 0.1254 0.047 Uiso 1 1 calc R . .
C21 C 0.2918(13) 1.065(2) 0.0823(16) 0.050(6) Uani 1 1 d . . .
H21 H 0.2832 1.1237 0.1293 0.060 Uiso 1 1 calc R . .
C22 C 0.3276(10) 1.126(2) 0.0150(13) 0.055(5) Uani 1 1 d . . .
H22 H 0.3432 1.2279 0.0165 0.065 Uiso 1 1 calc R . .
C23 C 0.3412(10) 1.040(3) -0.0558(11) 0.053(6) Uani 1 1 d . . .
H23 H 0.3658 1.0821 -0.1015 0.063 Uiso 1 1 calc R . .
C24 C 0.3174(9) 0.893(2) -0.0557(11) 0.042(4) Uani 1 1 d . . .
H24 H 0.3260 0.8358 -0.1032 0.051 Uiso 1 1 calc R . .
C25 C 0.3150(7) 0.533(2) -0.0623(7) 0.024(4) Uani 1 1 d . . .
C26 C 0.4088(7) 0.509(3) -0.0368(8) 0.039(3) Uani 1 1 d . . .
H26 H 0.4343 0.5467 0.0160 0.047 Uiso 1 1 calc R . .
C27 C 0.4636(10) 0.4344(19) -0.0849(10) 0.045(4) Uani 1 1 d . . .
H27 H 0.5257 0.4293 -0.0684 0.054 Uiso 1 1 calc R . .
C28 C 0.4233(10) 0.3667(16) -0.1591(8) 0.041(4) Uani 1 1 d . . .
H28 H 0.4587 0.3094 -0.1911 0.050 Uiso 1 1 calc R . .
C29 C 0.3310(10) 0.3817(18) -0.1876(9) 0.044(4) Uani 1 1 d . . .
H29 H 0.3058 0.3376 -0.2387 0.053 Uiso 1 1 calc R . .
C30 C 0.2773(9) 0.4635(14) -0.1386(7) 0.033(4) Uani 1 1 d . . .
H30 H 0.2156 0.4723 -0.1567 0.040 Uiso 1 1 calc R . .
C31 C 0.1316(7) 0.6163(13) -0.0440(7) 0.020(2) Uani 1 1 d . . .
C32 C 0.0983(7) 0.7189(15) -0.1079(8) 0.028(3) Uani 1 1 d . . .
H32 H 0.1352 0.7953 -0.1241 0.033 Uiso 1 1 calc R . .
C33 C 0.0095(8) 0.7054(16) -0.1469(9) 0.036(3) Uani 1 1 d . . .
H33 H -0.0146 0.7763 -0.1870 0.044 Uiso 1 1 calc R . .
C34 C -0.0433(8) 0.5853(16) -0.1257(8) 0.034(3) Uani 1 1 d . . .
H34 H -0.1017 0.5713 -0.1535 0.041 Uiso 1 1 calc R . .
C35 C -0.0076(9) 0.490(4) -0.0639(9) 0.053(7) Uani 1 1 d . . .
H35 H -0.0447 0.4129 -0.0485 0.064 Uiso 1 1 calc R . .
C36 C 0.0793(8) 0.496(3) -0.0216(7) 0.031(4) Uani 1 1 d . . .
H36 H 0.1016 0.4255 0.0192 0.037 Uiso 1 1 calc R . .
C37 C 0.0574(8) 0.6064(16) 0.2262(8) 0.033(3) Uani 1 1 d . A .
C38 C -0.0433(9) 0.6268(18) 0.2142(10) 0.046(4) Uani 1 1 d . . .
C39 C -0.0912(10) 0.6505(18) 0.1387(11) 0.053(4) Uani 1 1 d . A .
H39A H -0.0625 0.6552 0.0900 0.064 Uiso 1 1 calc R . .
H39B H -0.1535 0.6625 0.1343 0.064 Uiso 1 1 calc R . .
C40 C 0.4613(10) 0.434(2) 0.2280(9) 0.033(4) Uani 1 1 d . . .
C41 C 0.5274(10) 0.322(2) 0.2699(10) 0.045(4) Uani 1 1 d . . .
C42 C 0.5098(14) 0.192(3) 0.2928(15) 0.104(9) Uani 1 1 d . . .
H42A H 0.4506 0.1570 0.2842 0.124 Uiso 1 1 calc R . .
H42B H 0.5559 0.1303 0.3186 0.124 Uiso 1 1 calc R . .

loop_
_atom_site_aniso_label
_atom_site_aniso_U_11
_atom_site_aniso_U_22
_atom_site_aniso_U_33
_atom_site_aniso_U_23
_atom_site_aniso_U_13
_atom_site_aniso_U_12
U1 0.01822(17) 0.02266(18) 0.01774(17) 0.0009(5) -0.00005(11) 0.0009(5)
Cl1 0.059(7) 0.16(3) 0.099(12) 0.05(2) 0.051(8) 0.038(18)
Cl2 0.042(6) 0.150(19) 0.069(8) 0.006(14) 0.027(5) 0.047(13)
Cl3 0.0249(18) 0.139(5) 0.057(3) -0.024(3) -0.0016(18) 0.012(3)
P1 0.0249(16) 0.0324(19) 0.0194(16) 0.0033(14) -0.0018(13) -0.0035(15)
P2 0.0200(15) 0.0220(16) 0.0230(16) 0.0059(13) 0.0033(13) -0.0001(13)
O1 0.030(5) 0.023(5) 0.024(4) -0.003(4) 0.003(4) -0.005(4)
O2 0.033(5) 0.033(5) 0.030(5) -0.003(4) 0.007(4) 0.000(4)
O3 0.028(5) 0.041(5) 0.020(5) 0.005(4) -0.004(4) -0.003(4)
O4 0.018(4) 0.026(5) 0.023(4) 0.006(3) 0.001(3) 0.000(3)
O5 0.032(5) 0.046(6) 0.033(5) 0.004(5) 0.008(4) 0.013(5)
O6 0.033(4) 0.047(8) 0.021(4) -0.004(4) 0.003(3) 0.011(4)
O7 0.016(4) 0.034(5) 0.043(5) 0.016(4) -0.003(4) 0.003(4)
O8 0.042(6) 0.037(10) 0.061(7) 0.003(6) 0.015(5) -0.010(5)
C1 0.017(6) 0.029(8) 0.035(8) -0.005(6) 0.012(6) -0.010(6)
C2 0.071(14) 0.012(10) 0.046(12) -0.010(7) 0.023(10) -0.004(9)
C3 0.076(17) 0.046(14) 0.049(14) -0.018(10) 0.015(12) 0.017(10)
C4 0.019(7) 0.034(9) 0.073(12) -0.003(9) 0.007(8) 0.005(7)
C5 0.049(12) 0.030(12) 0.065(15) 0.028(11) -0.005(11) -0.012(9)
C6 0.049(10) 0.058(16) 0.030(8) 0.019(9) -0.003(7) -0.006(9)
C7 0.017(6) 0.035(7) 0.017(6) 0.002(5) -0.001(5) -0.003(5)
C8 0.039(8) 0.091(15) 0.042(9) -0.023(8) 0.011(7) -0.027(8)
C9 0.028(6) 0.121(14) 0.041(7) -0.01(3) 0.008(6) -0.01(2)
C10 0.045(8) 0.049(10) 0.040(8) 0.001(7) 0.012(7) -0.003(8)
C11 0.046(8) 0.045(9) 0.035(8) -0.007(7) 0.012(7) -0.001(7)
C12 0.034(6) 0.032(7) 0.050(7) 0.010(16) -0.006(6) -0.019(13)
C13 0.030(6) 0.021(6) 0.014(6) 0.003(5) -0.002(5) 0.006(5)
C14 0.024(6) 0.049(9) 0.023(7) 0.007(6) 0.009(5) 0.000(6)
C15 0.018(6) 0.050(9) 0.021(6) -0.002(6) -0.012(5) 0.013(6)
C16 0.018(7) 0.078(12) 0.045(9) 0.014(9) -0.007(6) 0.003(7)
C17 0.036(9) 0.114(16) 0.051(10) 0.025(10) 0.003(8) -0.020(10)
C18 0.026(8) 0.084(12) 0.046(9) 0.033(9) -0.019(7) -0.019(8)
C19 0.010(6) 0.028(7) 0.026(7) 0.001(6) 0.001(5) 0.010(6)
C20 0.023(9) 0.044(14) 0.053(11) -0.013(10) 0.016(8) -0.002(8)
C21 0.033(10) 0.031(12) 0.086(14) -0.013(10) 0.011(10) 0.003(8)
C22 0.031(9) 0.024(9) 0.105(16) 0.016(11) -0.004(10) -0.003(8)
C23 0.034(7) 0.05(2) 0.075(11) 0.027(12) 0.011(7) 0.001(9)
C24 0.025(8) 0.051(11) 0.047(10) 0.025(9) -0.008(7) -0.007(8)
C25 0.026(5) 0.018(12) 0.031(6) 0.009(7) 0.014(5) 0.005(7)
C26 0.030(6) 0.050(8) 0.039(7) 0.034(14) 0.010(5) 0.006(15)
C27 0.029(7) 0.057(10) 0.051(10) 0.005(8) 0.017(7) 0.006(7)
C28 0.073(11) 0.030(8) 0.027(7) 0.009(6) 0.028(7) 0.026(8)
C29 0.052(9) 0.051(10) 0.028(8) 0.005(7) 0.003(7) 0.025(8)
C30 0.034(7) 0.054(12) 0.011(6) 0.004(5) 0.002(5) 0.010(6)
C31 0.027(6) 0.017(6) 0.015(6) 0.004(5) 0.003(5) 0.001(5)
C32 0.019(6) 0.029(7) 0.034(7) -0.002(6) 0.000(5) 0.003(5)
C33 0.025(7) 0.042(9) 0.038(8) 0.013(7) -0.011(6) 0.010(6)
C34 0.013(6) 0.042(8) 0.043(8) -0.006(7) -0.010(5) -0.002(6)
C35 0.029(6) 0.09(2) 0.041(7) 0.005(11) 0.010(6) -0.028(12)
C36 0.035(6) 0.035(11) 0.020(5) -0.006(9) -0.003(4) -0.001(9)
C37 0.030(7) 0.035(8) 0.034(7) -0.013(6) 0.006(6) 0.011(6)
C38 0.040(8) 0.042(9) 0.059(10) 0.000(8) 0.015(7) 0.013(7)
C39 0.035(8) 0.041(10) 0.081(12) 0.011(9) -0.003(8) -0.004(7)
C40 0.030(8) 0.039(10) 0.030(9) -0.003(7) 0.008(7) 0.016(8)
C41 0.033(8) 0.050(10) 0.048(9) -0.016(8) -0.007(7) 0.020(8)
C42 0.062(13) 0.10(2) 0.14(2) 0.024(18) -0.008(14) 0.050(14)

loop_
_atom_type_symbol
_atom_type_description
_atom_type_scat_dispersion_real
_atom_type_scat_dispersion_imag
_atom_type_scat_source
C C 0.0033 0.0016 'International Tables Vol C Tables 4.2.6.8 and 6.1.1.4'
H H 0.0000 0.0000 'International Tables Vol C Tables 4.2.6.8 and 6.1.1.4'
O O 0.0106 0.0060 'International Tables Vol C Tables 4.2.6.8 and 6.1.1.4'
U U -9.6767 9.6646 'International Tables Vol C Tables 4.2.6.8 and 6.1.1.4'
Cl Cl 0.1484 0.1585 'International Tables Vol C Tables 4.2.6.8 and 6.1.1.4'
P P 0.1023 0.0942 'International Tables Vol C Tables 4.2.6.8 and 6.1.1.4'

loop_
_geom_angle_atom_site_label_1
_geom_angle_atom_site_label_2
_geom_angle_atom_site_label_3
_geom_angle
O1 U1 O2 178.9(4)
O1 U1 O7 87.5(3)
O2 U1 O7 93.6(4)
O1 U1 O4 88.8(3)
O2 U1 O4 91.1(3)
O7 U1 O4 81.6(3)
O1 U1 O3 91.0(3)
O2 U1 O3 89.3(3)
O7 U1 O3 81.2(3)
O4 U1 O3 162.8(3)
O1 U1 O5 89.0(4)
O2 U1 O5 90.0(4)
O7 U1 O5 154.4(3)
O4 U1 O5 73.0(3)
O3 U1 O5 124.2(3)
O1 U1 O6 85.7(3)
O2 U1 O6 93.4(3)
O7 U1 O6 152.6(3)
O4 U1 O6 124.7(2)
O3 U1 O6 72.4(3)
O5 U1 O6 52.0(3)
O3 P1 C7 111.7(6)
O3 P1 C1 109.9(6)
C7 P1 C1 107.2(6)
O3 P1 C13 110.1(5)
C7 P1 C13 108.1(5)
C1 P1 C13 109.7(6)
O4 P2 C19 111.0(5)
O4 P2 C25 110.7(6)
C19 P2 C25 108.1(7)
O4 P2 C31 110.8(5)
C19 P2 C31 108.8(5)
C25 P2 C31 107.3(5)
P1 O3 U1 171.3(6)
P2 O4 U1 161.3(5)
C37 O5 U1 93.2(7)
C37 O6 U1 92.2(7)
C40 O7 U1 137.8(10)
C2 C1 C6 118.6(16)
C2 C1 P1 119.4(13)
C6 C1 P1 122.0(13)
C3 C2 C1 120(3)
C2 C3 C4 124(3)
C5 C4 C3 114.9(19)
C6 C5 C4 123(2)
C5 C6 C1 120(2)
C12 C7 C8 117.0(13)
C12 C7 P1 125.9(10)
C8 C7 P1 117.0(10)
C9 C8 C7 122.6(13)
C8 C9 C10 119.0(12)
C11 C10 C9 118.7(14)
C12 C11 C10 119.5(13)
C11 C12 C7 122.7(11)
C14 C13 C18 120.0(11)
C14 C13 P1 123.2(10)
C18 C13 P1 116.7(9)
C13 C14 C15 119.6(12)
C16 C15 C14 120.0(12)
C15 C16 C17 120.4(12)
C18 C17 C16 119.9(15)
C17 C18 C13 120.2(13)
C24 C19 C20 116.1(16)
C24 C19 P2 123.1(12)
C20 C19 P2 120.8(12)
C19 C20 C21 121(2)
C22 C21 C20 119(2)
C21 C22 C23 121.4(18)
C24 C23 C22 117.5(17)
C23 C24 C19 125.0(19)
C30 C25 C26 116.5(15)
C30 C25 P2 122.2(9)
C26 C25 P2 120.9(12)
C27 C26 C25 123.8(16)
C26 C27 C28 117.4(14)
C27 C28 C29 122.0(13)
C30 C29 C28 119.3(13)
C29 C30 C25 120.7(12)
C36 C31 C32 121.6(11)
C36 C31 P2 118.5(9)
C32 C31 P2 119.8(9)
C33 C32 C31 119.2(12)
C32 C33 C34 119.7(12)
C35 C34 C33 118.4(12)
C34 C35 C36 125(2)
C35 C36 C31 116(2)
O5 C37 O6 121.4(11)
O5 C37 C38 118.9(12)
O6 C37 C38 119.6(12)
C39 C38 C37 123.0(14)
C39 C38 Cl2 120.6(14)
C37 C38 Cl2 115.9(13)
C39 C38 Cl1 119.5(16)
C37 C38 Cl1 114.4(14)
Cl2 C38 Cl1 25.5(10)
O8 C40 O7 126.1(15)
O8 C40 C41 122.7(15)
O7 C40 C41 111.2(14)
C42 C41 C40 126.4(17)
C42 C41 Cl3 119.6(14)
C40 C41 Cl3 114.0(13)

loop_
_geom_bond_atom_site_label_1
_geom_bond_atom_site_label_2
_geom_bond_distance
U1 O1 1.772(8)
U1 O2 1.776(9)
U1 O7 2.309(8)
U1 O4 2.320(7)
U1 O3 2.361(8)
U1 O5 2.496(8)
U1 O6 2.499(8)
Cl1 C38 1.78(3)
Cl2 C38 1.73(3)
Cl3 C41 1.761(16)
P1 O3 1.495(8)
P1 C7 1.782(13)
P1 C1 1.805(13)
P1 C13 1.824(11)
P2 O4 1.515(8)
P2 C19 1.776(14)
P2 C25 1.777(14)
P2 C31 1.808(11)
O5 C37 1.238(15)
O6 C37 1.273(14)
O7 C40 1.299(17)
O8 C40 1.213(18)
C1 C2 1.38(3)
C1 C6 1.41(2)
C2 C3 1.35(2)
C3 C4 1.39(3)
C4 C5 1.39(3)
C5 C6 1.35(2)
C7 C12 1.40(2)
C7 C8 1.409(18)
C8 C9 1.35(3)
C9 C10 1.46(3)
C10 C11 1.392(18)
C11 C12 1.38(2)
C13 C14 1.369(16)
C13 C18 1.392(18)
C14 C15 1.410(15)
C15 C16 1.368(19)
C16 C17 1.38(2)
C17 C18 1.381(17)
C19 C24 1.39(2)
C19 C20 1.40(2)
C20 C21 1.41(3)
C21 C22 1.37(3)
C22 C23 1.39(3)
C23 C24 1.35(3)
C25 C30 1.402(18)
C25 C26 1.419(15)
C26 C27 1.36(2)
C27 C28 1.38(2)
C28 C29 1.397(19)
C29 C30 1.391(18)
C31 C36 1.39(2)
C31 C32 1.399(16)
C32 C33 1.390(15)
C33 C34 1.392(18)
C34 C35 1.35(2)
C35 C36 1.379(16)
C37 C38 1.500(18)
C38 C39 1.322(19)
C40 C41 1.49(2)
C41 C42 1.25(3)

loop_
_geom_torsion_atom_site_label_1
_geom_torsion_atom_site_label_2
_geom_torsion_atom_site_label_3
_geom_torsion_atom_site_label_4
_geom_torsion
C7 P1 O3 U1 -102(4)
C1 P1 O3 U1 17(4)
C13 P1 O3 U1 138(4)
O1 U1 O3 P1 -13(4)
O2 U1 O3 P1 166(4)
O7 U1 O3 P1 -100(4)
O4 U1 O3 P1 -102(4)
O5 U1 O3 P1 77(4)
O6 U1 O3 P1 72(4)
C19 P2 O4 U1 67.5(15)
C25 P2 O4 U1 -172.4(14)
C31 P2 O4 U1 -53.5(16)
O1 U1 O4 P2 107.6(15)
O2 U1 O4 P2 -71.3(15)
O7 U1 O4 P2 -164.8(15)
O3 U1 O4 P2 -162.6(12)
O5 U1 O4 P2 18.4(14)
O6 U1 O4 P2 23.6(16)
O1 U1 O5 C37 79.1(8)
O2 U1 O5 C37 -100.6(8)
O7 U1 O5 C37 161.1(8)
O4 U1 O5 C37 168.2(9)
O3 U1 O5 C37 -11.5(9)
O6 U1 O5 C37 -6.3(7)
O1 U1 O6 C37 -85.9(8)
O2 U1 O6 C37 93.4(8)
O7 U1 O6 C37 -162.0(8)
O4 U1 O6 C37 -0.3(9)
O3 U1 O6 C37 -178.3(8)
O5 U1 O6 C37 6.1(7)
O1 U1 O7 C40 156.5(13)
O2 U1 O7 C40 -23.3(13)
O4 U1 O7 C40 67.3(13)
O3 U1 O7 C40 -112.0(13)
O5 U1 O7 C40 74.2(15)
O6 U1 O7 C40 -127.7(12)
O3 P1 C1 C2 6.1(16)
C7 P1 C1 C2 127.7(15)
C13 P1 C1 C2 -115.1(15)
O3 P1 C1 C6 -176.2(12)
C7 P1 C1 C6 -54.5(14)
C13 P1 C1 C6 62.7(14)
C6 C1 C2 C3 -2(3)
P1 C1 C2 C3 176(2)
C1 C2 C3 C4 4(4)
C2 C3 C4 C5 -4(4)
C3 C4 C5 C6 3(3)
C4 C5 C6 C1 -1(3)
C2 C1 C6 C5 1(3)
P1 C1 C6 C5 -176.7(16)
O3 P1 C7 C12 -115.3(16)
C1 P1 C7 C12 124.2(16)
C13 P1 C7 C12 6.0(17)
O3 P1 C7 C8 61.1(13)
C1 P1 C7 C8 -59.4(13)
C13 P1 C7 C8 -177.6(11)
C12 C7 C8 C9 -5(3)
P1 C7 C8 C9 178(2)
C7 C8 C9 C10 7(4)
C8 C9 C10 C11 -8(4)
C9 C10 C11 C12 6(3)
C10 C11 C12 C7 -5(3)
C8 C7 C12 C11 4(3)
P1 C7 C12 C11 -179.7(14)
O3 P1 C13 C14 -173.4(11)
C7 P1 C13 C14 64.3(12)
C1 P1 C13 C14 -52.4(13)
O3 P1 C13 C18 3.6(13)
C7 P1 C13 C18 -118.8(12)
C1 P1 C13 C18 124.6(12)
C18 C13 C14 C15 0(2)
P1 C13 C14 C15 176.6(10)
C13 C14 C15 C16 -1(2)
C14 C15 C16 C17 2(3)
C15 C16 C17 C18 -2(3)
C16 C17 C18 C13 1(3)
C14 C13 C18 C17 0(2)
P1 C13 C18 C17 -176.6(14)
O4 P2 C19 C24 149.1(10)
C25 P2 C19 C24 27.5(12)
C31 P2 C19 C24 -88.7(11)
O4 P2 C19 C20 -33.3(13)
C25 P2 C19 C20 -154.9(12)
C31 P2 C19 C20 88.9(13)
C24 C19 C20 C21 0(3)
P2 C19 C20 C21 -178.1(16)
C19 C20 C21 C22 0(3)
C20 C21 C22 C23 0(3)
C21 C22 C23 C24 0(3)
C22 C23 C24 C19 0(3)
C20 C19 C24 C23 1(2)
P2 C19 C24 C23 178.2(12)
O4 P2 C25 C30 121.0(14)
C19 P2 C25 C30 -117.2(15)
C31 P2 C25 C30 0.0(17)
O4 P2 C25 C26 -52.3(19)
C19 P2 C25 C26 69.4(18)
C31 P2 C25 C26 -173.4(17)
C30 C25 C26 C27 5(3)
P2 C25 C26 C27 179.0(16)
C25 C26 C27 C28 -6(3)
C26 C27 C28 C29 4(2)
C27 C28 C29 C30 -2(2)
C28 C29 C30 C25 1(2)
C26 C25 C30 C29 -3(2)
P2 C25 C30 C29 -176.3(12)
O4 P2 C31 C36 -29.4(12)
C19 P2 C31 C36 -151.7(11)
C25 P2 C31 C36 91.6(12)
O4 P2 C31 C32 155.6(9)
C19 P2 C31 C32 33.3(11)
C25 P2 C31 C32 -83.4(12)
C36 C31 C32 C33 3(2)
P2 C31 C32 C33 178.2(10)
C31 C32 C33 C34 -4(2)
C32 C33 C34 C35 4(2)
C33 C34 C35 C36 -3(3)
C34 C35 C36 C31 2(3)
C32 C31 C36 C35 -3(2)
P2 C31 C36 C35 -177.5(14)
U1 O5 C37 O6 11.5(13)
U1 O5 C37 C38 -166.2(11)
U1 O6 C37 O5 -11.5(13)
U1 O6 C37 C38 166.2(11)
O5 C37 C38 C39 12(2)
O6 C37 C38 C39 -165.5(14)
O5 C37 C38 Cl2 -159.6(14)
O6 C37 C38 Cl2 23(2)
O5 C37 C38 Cl1 172.3(14)
O6 C37 C38 Cl1 -5(2)
U1 O7 C40 O8 -27(2)
U1 O7 C40 C41 154.1(10)
O8 C40 C41 C42 -165(2)
O7 C40 C41 C42 13(3)
O8 C40 C41 Cl3 12(2)
O7 C40 C41 Cl3 -169.2(10)
